data_4070152
loop_
_publ_author_name
'Sun, Yan'
'Zhang, Zhengxing'
'Wang, Xu'
'Li, Xiaoqing'
'Weng, Linhong'
'Zhou, Xigeng'

_publ_section_title
;
 Lanthanide-Induced Diinsertion of Isocyanates into the N&#x2212;H Bond:
 Synthesis, Structure, and Reactivity of Organolanthanides Containing
 Diureido Ligands
;
_journal_issue 21
_journal_name_full Organometallics
_journal_page_first 6320
_journal_paper_doi 10.1021/om900631j
_journal_volume 28
_journal_year 2009
_chemical_formula_sum 'C31 H29 Er N4 O2'
_chemical_formula_weight 656.84
_chemical_name_systematic
; 
 ? 
;
_space_group_IT_number 4
_symmetry_cell_setting monoclinic
_symmetry_space_group_name_Hall 'P 2yb'
_symmetry_space_group_name_H-M 'P 1 21 1'
_atom_sites_solution_hydrogens geom
_atom_sites_solution_primary direct
_atom_sites_solution_secondary difmap
_audit_creation_method SHELXL-97
_cell_angle_alpha 90.00
_cell_angle_beta 103.635(4)
_cell_angle_gamma 90.00
_cell_formula_units_Z 2
_cell_length_a 10.386(4)
_cell_length_b 9.051(3)
_cell_length_c 14.676(5)
_cell_measurement_reflns_used 4783
_cell_measurement_temperature 293(2)
_cell_measurement_theta_max 27.0685
_cell_measurement_theta_min 2.6715
_cell_volume 1340.7(8)
_computing_cell_refinement 'Bruker SMART'
_computing_data_collection 'Bruker SMART'
_computing_data_reduction 'Bruker SHELXTL'
_computing_molecular_graphics 'Bruker SHELXTL'
_computing_publication_material 'Bruker SHELXTL'
_computing_structure_refinement 'SHELXL-97 (Sheldrick, 1997)'
_computing_structure_solution 'SHELXS-97 (Sheldrick, 1990)'
_diffrn_ambient_temperature 293(2)
_diffrn_measured_fraction_theta_full 0.992
_diffrn_measured_fraction_theta_max 0.992
_diffrn_measurement_device_type 'CCD area detector'
_diffrn_measurement_method 'phi and omega scans'
_diffrn_radiation_monochromator graphite
_diffrn_radiation_source 'fine-focus sealed tube'
_diffrn_radiation_type MoK\a
_diffrn_radiation_wavelength 0.71073
_diffrn_reflns_av_R_equivalents 0.0408
_diffrn_reflns_av_sigmaI/netI 0.0414
_diffrn_reflns_limit_h_max 10
_diffrn_reflns_limit_h_min -12
_diffrn_reflns_limit_k_max 10
_diffrn_reflns_limit_k_min -10
_diffrn_reflns_limit_l_max 17
_diffrn_reflns_limit_l_min -17
_diffrn_reflns_number 5564
_diffrn_reflns_theta_full 25.00
_diffrn_reflns_theta_max 25.00
_diffrn_reflns_theta_min 1.43
_exptl_absorpt_coefficient_mu 3.165
_exptl_absorpt_correction_T_max 0.8838
_exptl_absorpt_correction_T_min 0.5050
_exptl_absorpt_correction_type multi-scan
_exptl_absorpt_process_details sadabs
_exptl_crystal_colour colorless
_exptl_crystal_density_diffrn 1.627
_exptl_crystal_density_method 'not measured'
_exptl_crystal_description sheet
_exptl_crystal_F_000 654
_exptl_crystal_size_max 0.25
_exptl_crystal_size_mid 0.10
_exptl_crystal_size_min 0.04
_refine_diff_density_max 1.139
_refine_diff_density_min -1.448
_refine_diff_density_rms 0.132
_refine_ls_abs_structure_details 'Flack H D (1983), Acta Cryst. A39, 876-881'
_refine_ls_abs_structure_Flack 0.005(18)
_refine_ls_extinction_method none
_refine_ls_goodness_of_fit_ref 1.039
_refine_ls_hydrogen_treatment mixed
_refine_ls_matrix_type full
_refine_ls_number_parameters 348
_refine_ls_number_reflns 4256
_refine_ls_number_restraints 1
_refine_ls_restrained_S_all 1.039
_refine_ls_R_factor_all 0.0424
_refine_ls_R_factor_gt 0.0403
_refine_ls_shift/su_max 0.001
_refine_ls_shift/su_mean 0.000
_refine_ls_structure_factor_coef Fsqd
_refine_ls_weighting_details 'calc w=1/[\s^2^(Fo^2^)+(0.0808P)^2^+0.0000P] where P=(Fo^2^+2Fc^2^)/3'
_refine_ls_weighting_scheme calc
_refine_ls_wR_factor_gt 0.1060
_refine_ls_wR_factor_ref 0.1075
_reflns_number_gt 3991
_reflns_number_total 4256
_reflns_threshold_expression >2sigma(I)
_cod_data_source_file om900631j_si_002.cif
_cod_data_source_block f80229a
_cod_depositor_comments
;
The following automatic conversions were performed:

'_symmetry_cell_setting' value 'Monoclinic' changed to 'monoclinic'
according to /home/saulius/struct/CIF-dictionaries/cif_core.dic
dictionary named 'cif_core.dic' version 2.4.2 from 2011-04-26.

Automatic conversion script
Id: cif_fix_values 1715 2011-07-08 13:25:40Z adriana 
;
_cod_original_cell_volume 1340.8(8)
_cod_original_sg_symbol_H-M P2(1)
_cod_database_code 4070152

loop_
_symmetry_equiv_pos_as_xyz
'x, y, z'
'-x, y+1/2, -z'

loop_
_atom_site_label
_atom_site_type_symbol
_atom_site_fract_x
_atom_site_fract_y
_atom_site_fract_z
_atom_site_U_iso_or_equiv
_atom_site_adp_type
_atom_site_occupancy
_atom_site_symmetry_multiplicity
_atom_site_calc_flag
_atom_site_refinement_flags
Er1 Er 0.93563(2) 0.74234(7) 0.782174(16) 0.03256(12) Uani 1 1 d .
N1 N 1.0216(11) 0.5522(11) 0.6962(8) 0.044(2) Uani 1 1 d .
N2 N 0.8343(6) 0.6624(8) 0.6271(4) 0.0299(14) Uani 1 1 d .
N3 N 0.6252(6) 0.7782(7) 0.5850(4) 0.0319(18) Uani 1 1 d .
N4 N 0.5465(6) 0.9671(8) 0.6642(5) 0.0361(16) Uani 1 1 d .
H4' H 0.488(9) 0.974(11) 0.622(7) 0.043 Uiso 1 1 d .
O1 O 0.7387(6) 0.8552(8) 0.7303(4) 0.0455(15) Uani 1 1 d .
O2 O 0.6854(5) 0.6103(7) 0.4886(4) 0.0415(14) Uani 1 1 d .
C1 C 0.7816(10) 0.6096(15) 0.8828(8) 0.063(3) Uani 1 1 d .
C2 C 0.8672(12) 0.4997(13) 0.8617(8) 0.062(3) Uani 1 1 d .
H2 H 0.8430 0.4173 0.8237 0.075 Uiso 1 1 calc R
C3 C 0.9976(10) 0.5403(16) 0.9103(8) 0.070(4) Uani 1 1 d .
H3 H 1.0753 0.4901 0.9092 0.084 Uiso 1 1 calc R
C4 C 0.9873(14) 0.6696(15) 0.9601(8) 0.074(4) Uani 1 1 d .
H4 H 1.0567 0.7190 1.0002 0.089 Uiso 1 1 calc R
C5 C 0.8588(12) 0.7100(15) 0.9397(7) 0.066(4) Uani 1 1 d .
H5 H 0.8270 0.7956 0.9616 0.079 Uiso 1 1 calc R
C6 C 0.6322(12) 0.618(2) 0.8510(11) 0.106(5) Uani 1 1 d .
H6A H 0.5944 0.5253 0.8632 0.159 Uiso 1 1 calc R
H6B H 0.6073 0.6387 0.7851 0.159 Uiso 1 1 calc R
H6C H 0.6000 0.6952 0.8847 0.159 Uiso 1 1 calc R
C7 C 1.1812(9) 0.8504(12) 0.8081(7) 0.051(2) Uani 1 1 d .
C8 C 1.1157(8) 0.9410(11) 0.8634(6) 0.046(2) Uani 1 1 d .
H8 H 1.1370 0.9469 0.9285 0.055 Uiso 1 1 calc R
C9 C 1.0155(9) 1.0179(11) 0.8035(8) 0.053(2) Uani 1 1 d .
H9 H 0.9563 1.0824 0.8216 0.064 Uiso 1 1 calc R
C10 C 1.0179(13) 0.9830(14) 0.7124(9) 0.049(3) Uani 1 1 d .
H10 H 0.9626 1.0225 0.6587 0.058 Uiso 1 1 calc R
C11 C 1.1169(9) 0.8789(11) 0.7142(6) 0.043(2) Uani 1 1 d .
H11 H 1.1373 0.8353 0.6620 0.052 Uiso 1 1 calc R
C12 C 1.3001(9) 0.760(3) 0.8428(8) 0.073(4) Uani 1 1 d .
H12A H 1.3219 0.7082 0.7912 0.109 Uiso 1 1 calc R
H12B H 1.2832 0.6893 0.8875 0.109 Uiso 1 1 calc R
H12C H 1.3727 0.8220 0.8722 0.109 Uiso 1 1 calc R
C13 C 0.9310(7) 0.5658(9) 0.6147(5) 0.0293(16) Uani 1 1 d .
C14 C 0.9449(8) 0.4916(10) 0.5341(6) 0.0389(18) Uani 1 1 d .
H14 H 0.8838 0.5054 0.4772 0.047 Uiso 1 1 calc R
C15 C 1.0510(9) 0.3974(11) 0.5407(6) 0.045(2) Uani 1 1 d .
H15 H 1.0615 0.3464 0.4879 0.054 Uiso 1 1 calc R
C16 C 1.1423(9) 0.3782(12) 0.6257(8) 0.054(2) Uani 1 1 d .
H16 H 1.2127 0.3126 0.6316 0.065 Uiso 1 1 calc R
C17 C 1.1252(10) 0.4581(12) 0.6996(7) 0.056(3) Uani 1 1 d .
H17 H 1.1877 0.4484 0.7562 0.067 Uiso 1 1 calc R
C18 C 0.7207(7) 0.6742(9) 0.5621(5) 0.0323(17) Uani 1 1 d .
C19 C 0.4970(7) 0.7765(8) 0.5183(6) 0.035(2) Uani 1 1 d .
C20 C 0.4831(9) 0.8416(10) 0.4312(6) 0.045(2) Uani 1 1 d .
H20 H 0.5537 0.8912 0.4162 0.054 Uiso 1 1 calc R
C21 C 0.3636(11) 0.8318(13) 0.3673(7) 0.057(3) Uani 1 1 d .
H21 H 0.3546 0.8703 0.3074 0.069 Uiso 1 1 calc R
C22 C 0.2583(9) 0.7663(14) 0.3907(8) 0.060(3) Uani 1 1 d .
H22 H 0.1767 0.7645 0.3476 0.071 Uiso 1 1 calc R
C23 C 0.2711(9) 0.7026(11) 0.4773(9) 0.057(3) Uani 1 1 d .
H23 H 0.1988 0.6562 0.4923 0.068 Uiso 1 1 calc R
C24 C 0.3917(8) 0.7076(10) 0.5425(6) 0.046(3) Uani 1 1 d .
H24 H 0.4013 0.6652 0.6014 0.055 Uiso 1 1 calc R
C25 C 0.6429(7) 0.8671(9) 0.6638(5) 0.0325(17) Uani 1 1 d .
C26 C 0.5306(8) 1.0493(9) 0.7420(6) 0.0374(18) Uani 1 1 d .
C27 C 0.4026(9) 1.0887(10) 0.7436(7) 0.043(2) Uani 1 1 d .
H27 H 0.3327 1.0611 0.6943 0.052 Uiso 1 1 calc R
C28 C 0.3775(10) 1.1688(13) 0.8178(8) 0.061(3) Uani 1 1 d .
H28 H 0.2908 1.1919 0.8191 0.073 Uiso 1 1 calc R
C29 C 0.4815(11) 1.2148(18) 0.8904(7) 0.074(5) Uani 1 1 d .
H29 H 0.4653 1.2698 0.9401 0.088 Uiso 1 1 calc R
C30 C 0.6090(12) 1.1773(15) 0.8874(9) 0.079(4) Uani 1 1 d .
H30 H 0.6793 1.2077 0.9355 0.095 Uiso 1 1 calc R
C31 C 0.6335(9) 1.0967(13) 0.8153(7) 0.058(3) Uani 1 1 d .
H31 H 0.7204 1.0727 0.8149 0.069 Uiso 1 1 calc R

loop_
_atom_site_aniso_label
_atom_site_aniso_U_11
_atom_site_aniso_U_22
_atom_site_aniso_U_33
_atom_site_aniso_U_23
_atom_site_aniso_U_13
_atom_site_aniso_U_12
Er1 0.03445(17) 0.0385(2) 0.02307(17) -0.0001(2) 0.00342(11) 0.0028(2)
N1 0.038(4) 0.048(6) 0.042(5) 0.004(4) 0.001(4) 0.006(4)
N2 0.037(3) 0.033(4) 0.020(3) -0.001(3) 0.008(3) 0.006(3)
N3 0.027(3) 0.037(6) 0.028(3) -0.003(3) -0.001(2) 0.003(2)
N4 0.032(3) 0.039(4) 0.035(4) -0.003(3) 0.002(3) 0.005(3)
O1 0.042(3) 0.062(4) 0.028(3) -0.013(3) 0.000(3) 0.016(3)
O2 0.042(3) 0.046(4) 0.033(3) -0.012(3) 0.001(2) 0.009(3)
C1 0.058(6) 0.079(8) 0.058(6) 0.012(6) 0.027(5) -0.005(6)
C2 0.094(8) 0.047(7) 0.044(6) 0.007(5) 0.012(5) -0.016(6)
C3 0.053(6) 0.091(10) 0.069(7) 0.053(7) 0.018(5) 0.022(6)
C4 0.087(9) 0.076(8) 0.042(6) 0.010(6) -0.019(6) -0.026(7)
C5 0.101(8) 0.075(12) 0.030(4) -0.001(5) 0.032(5) -0.011(6)
C6 0.073(8) 0.136(15) 0.120(12) 0.024(11) 0.046(8) -0.011(9)
C7 0.043(5) 0.065(7) 0.042(5) 0.010(5) 0.004(4) -0.008(4)
C8 0.050(5) 0.058(6) 0.030(4) -0.008(4) 0.010(4) -0.018(4)
C9 0.055(5) 0.041(6) 0.064(6) -0.012(5) 0.015(5) -0.009(4)
C10 0.051(6) 0.043(7) 0.051(7) 0.015(5) 0.008(5) -0.007(5)
C11 0.048(5) 0.056(6) 0.030(4) -0.002(4) 0.017(4) -0.010(4)
C12 0.050(4) 0.089(11) 0.074(6) 0.006(9) 0.004(4) 0.008(7)
C13 0.037(4) 0.030(4) 0.025(4) -0.001(3) 0.015(3) 0.000(3)
C14 0.044(4) 0.036(5) 0.037(4) -0.004(4) 0.009(4) 0.003(3)
C15 0.056(5) 0.041(5) 0.039(5) -0.002(4) 0.015(4) 0.004(4)
C16 0.049(5) 0.045(6) 0.069(7) 0.005(5) 0.016(5) 0.017(4)
C17 0.056(6) 0.060(7) 0.044(5) -0.003(5) -0.002(4) 0.025(5)
C18 0.040(4) 0.032(4) 0.023(4) 0.003(3) 0.005(3) -0.006(3)
C19 0.032(3) 0.028(7) 0.038(4) -0.005(3) -0.005(3) 0.005(3)
C20 0.049(5) 0.039(5) 0.043(5) 0.005(4) 0.002(4) 0.002(4)
C21 0.067(6) 0.059(7) 0.040(5) 0.002(5) 0.000(5) 0.018(5)
C22 0.049(4) 0.044(9) 0.068(6) -0.014(6) -0.021(4) 0.013(5)
C23 0.032(4) 0.051(8) 0.084(8) -0.016(5) 0.005(4) -0.003(3)
C24 0.045(4) 0.050(9) 0.044(4) -0.004(4) 0.011(4) 0.000(4)
C25 0.038(4) 0.035(4) 0.027(4) 0.002(3) 0.012(3) -0.004(3)
C26 0.039(4) 0.031(5) 0.043(5) -0.002(4) 0.011(4) 0.003(3)
C27 0.044(4) 0.042(5) 0.042(5) -0.003(4) 0.007(4) 0.001(4)
C28 0.054(6) 0.061(7) 0.076(7) -0.011(6) 0.030(5) 0.015(5)
C29 0.079(6) 0.098(14) 0.046(5) -0.021(7) 0.022(5) 0.028(7)
C30 0.079(7) 0.082(9) 0.068(7) -0.034(6) 0.002(6) 0.012(6)
C31 0.045(5) 0.070(7) 0.055(6) -0.030(5) 0.004(4) 0.010(5)

loop_
_atom_type_symbol
_atom_type_description
_atom_type_scat_dispersion_real
_atom_type_scat_dispersion_imag
_atom_type_scat_source
C C 0.0033 0.0016 'International Tables Vol C Tables 4.2.6.8 and 6.1.1.4'
H H 0.0000 0.0000 'International Tables Vol C Tables 4.2.6.8 and 6.1.1.4'
N N 0.0061 0.0033 'International Tables Vol C Tables 4.2.6.8 and 6.1.1.4'
Er Er -0.2586 4.9576 'International Tables Vol C Tables 4.2.6.8 and 6.1.1.4'
O O 0.0106 0.0060 'International Tables Vol C Tables 4.2.6.8 and 6.1.1.4'

loop_
_geom_angle_atom_site_label_1
_geom_angle_atom_site_label_2
_geom_angle_atom_site_label_3
_geom_angle
O1 Er1 N2 69.7(2)
O1 Er1 N1 124.2(3)
N2 Er1 N1 54.7(3)
O1 Er1 C3 128.0(3)
N2 Er1 C3 117.2(4)
N1 Er1 C3 79.5(4)
O1 Er1 C4 114.0(4)
N2 Er1 C4 144.6(3)
N1 Er1 C4 109.0(4)
C3 Er1 C4 31.1(4)
O1 Er1 C9 81.1(3)
N2 Er1 C9 117.3(3)
N1 Er1 C9 126.3(3)
C3 Er1 C9 124.5(4)
C4 Er1 C9 97.8(4)
O1 Er1 C5 84.7(3)
N2 Er1 C5 130.3(3)
N1 Er1 C5 127.1(4)
C3 Er1 C5 50.2(4)
C4 Er1 C5 29.7(4)
C9 Er1 C5 98.8(4)
O1 Er1 C10 81.1(4)
N2 Er1 C10 89.5(3)
N1 Er1 C10 101.0(4)
C3 Er1 C10 144.8(4)
C4 Er1 C10 125.9(4)
C9 Er1 C10 30.5(3)
C5 Er1 C10 128.8(4)
O1 Er1 C11 109.4(3)
N2 Er1 C11 88.6(2)
N1 Er1 C11 75.7(3)
C3 Er1 C11 121.8(3)
C4 Er1 C11 119.8(3)
C9 Er1 C11 50.6(3)
C5 Er1 C11 140.8(3)
C10 Er1 C11 30.6(4)
O1 Er1 C2 102.0(3)
N2 Er1 C2 93.7(3)
N1 Er1 C2 79.2(4)
C3 Er1 C2 31.4(4)
C4 Er1 C2 50.9(4)
C9 Er1 C2 147.3(3)
C5 Er1 C2 49.9(4)
C10 Er1 C2 176.2(4)
C11 Er1 C2 147.3(4)
O1 Er1 C8 109.3(3)
N2 Er1 C8 137.5(3)
N1 Er1 C8 113.9(3)
C3 Er1 C8 97.1(4)
C4 Er1 C8 76.5(3)
C9 Er1 C8 30.3(3)
C5 Er1 C8 90.5(3)
C10 Er1 C8 50.1(4)
C11 Er1 C8 50.5(3)
C2 Er1 C8 126.3(3)
O1 Er1 C7 129.9(3)
N2 Er1 C7 116.0(3)
N1 Er1 C7 83.0(4)
C3 Er1 C7 95.1(3)
C4 Er1 C7 89.2(4)
C9 Er1 C7 51.0(3)
C5 Er1 C7 113.1(3)
C10 Er1 C7 50.7(4)
C11 Er1 C7 30.7(3)
C2 Er1 C7 125.7(3)
C8 Er1 C7 31.1(3)
C13 N1 C17 118.1(10)
C13 N1 Er1 97.6(6)
C17 N1 Er1 143.9(8)
C18 N2 C13 120.4(7)
C18 N2 Er1 140.8(5)
C13 N2 Er1 98.5(4)
C25 N3 C19 119.2(6)
C25 N3 C18 127.1(6)
C19 N3 C18 113.6(6)
C25 N4 C26 126.0(7)
C25 O1 Er1 144.4(6)
C5 C1 C2 107.1(10)
C5 C1 C6 124.7(13)
C2 C1 C6 128.2(13)
C5 C1 Er1 72.5(6)
C2 C1 Er1 73.1(6)
C6 C1 Er1 120.4(8)
C1 C2 C3 106.3(11)
C1 C2 Er1 76.3(6)
C3 C2 Er1 71.7(6)
C4 C3 C2 107.3(10)
C4 C3 Er1 75.7(7)
C2 C3 Er1 77.0(6)
C5 C4 C3 107.7(10)
C5 C4 Er1 75.6(6)
C3 C4 Er1 73.3(6)
C4 C5 C1 111.4(12)
C4 C5 Er1 74.7(6)
C1 C5 Er1 78.0(6)
C11 C7 C8 105.7(9)
C11 C7 C12 127.4(10)
C8 C7 C12 126.6(10)
C11 C7 Er1 73.2(5)
C8 C7 Er1 74.1(5)
C12 C7 Er1 122.7(10)
C9 C8 C7 108.4(8)
C9 C8 Er1 73.2(5)
C7 C8 Er1 74.8(5)
C10 C9 C8 108.5(10)
C10 C9 Er1 75.2(6)
C8 C9 Er1 76.5(6)
C9 C10 C11 108.6(11)
C9 C10 Er1 74.4(6)
C11 C10 Er1 74.8(7)
C10 C11 C7 108.8(9)
C10 C11 Er1 74.6(6)
C7 C11 Er1 76.1(5)
N1 C13 N2 108.7(7)
N1 C13 C14 121.3(8)
N2 C13 C14 129.9(7)
C15 C14 C13 118.6(8)
C14 C15 C16 120.4(9)
C17 C16 C15 117.6(8)
C16 C17 N1 123.9(10)
O2 C18 N2 129.3(8)
O2 C18 N3 115.9(7)
N2 C18 N3 114.8(6)
C24 C19 C20 120.9(7)
C24 C19 N3 119.2(7)
C20 C19 N3 119.8(7)
C21 C20 C19 119.0(9)
C22 C21 C20 120.6(10)
C21 C22 C23 120.7(8)
C22 C23 C24 119.9(9)
C19 C24 C23 118.8(9)
O1 C25 N4 121.3(7)
O1 C25 N3 122.5(7)
N4 C25 N3 116.1(7)
C27 C26 C31 118.2(9)
C27 C26 N4 116.6(8)
C31 C26 N4 125.1(7)
C26 C27 C28 120.6(9)
C27 C28 C29 120.3(9)
C30 C29 C28 118.7(10)
C31 C30 C29 121.1(11)
C30 C31 C26 121.1(9)

loop_
_geom_bond_atom_site_label_1
_geom_bond_atom_site_label_2
_geom_bond_distance
Er1 O1 2.252(6)
Er1 N2 2.384(6)
Er1 N1 2.425(11)
Er1 C3 2.593(10)
Er1 C4 2.623(11)
Er1 C9 2.624(10)
Er1 C5 2.633(9)
Er1 C10 2.634(12)
Er1 C11 2.637(9)
Er1 C2 2.662(11)
Er1 C8 2.664(9)
Er1 C7 2.674(9)
N1 C13 1.342(13)
N1 C17 1.364(14)
N2 C18 1.336(10)
N2 C13 1.376(10)
N3 C25 1.384(10)
N3 C19 1.455(9)
N3 C18 1.463(10)
N4 C25 1.351(10)
N4 C26 1.405(12)
O1 C25 1.223(10)
O2 C18 1.202(9)
C1 C5 1.360(16)
C1 C2 1.417(17)
C1 C6 1.514(16)
C2 C3 1.422(16)
C3 C4 1.397(19)
C4 C5 1.347(17)
C7 C11 1.405(13)
C7 C8 1.433(14)
C7 C12 1.471(17)
C8 C9 1.382(14)
C9 C10 1.381(16)
C10 C11 1.390(18)
C13 C14 1.397(11)
C14 C15 1.379(12)
C15 C16 1.389(13)
C16 C17 1.349(15)
C19 C24 1.376(12)
C19 C20 1.385(12)
C20 C21 1.370(13)
C21 C22 1.358(16)
C22 C23 1.374(16)
C23 C24 1.386(14)
C26 C27 1.382(12)
C26 C31 1.394(12)
C27 C28 1.383(14)
C28 C29 1.391(16)
C29 C30 1.377(16)
C30 C31 1.357(14)
